data_1511105
loop_
_publ_author_name
'Fuerst, C.D.'
'Hsueh, C.M.'
'Meisner, G.P.'
'Xie, D.'
'Yelon, W.B.'

_publ_section_title
;
 Magnetic ordering in erbium iron manganese boron compounds RE2 Fe14 B H
 (D)x; RE=Y,Ce,Er
;
_journal_name_full 'Physical Review, Serie 3. B - Condensed Matter (18,1978-)'
_journal_page_first 9389
_journal_page_last 9396
_journal_paper_doi 10.1103/PhysRevB.39.9389
_journal_volume 39
_journal_year 1989
_chemical_formula_sum 'B Er2 Fe10 Mn4'
_chemical_name_systematic 'Er2 Fe10 Mn4 B'
_space_group_IT_number 136
_symmetry_space_group_name_Hall '-P 4n 2n'
_symmetry_space_group_name_H-M 'P 42/m n m'
_cell_angle_alpha 90
_cell_angle_beta 90
_cell_angle_gamma 90
_cell_formula_units_Z 4
_cell_length_a 8.696
_cell_length_b 8.696
_cell_length_c 11.9151
_cell_volume 901.025
_citation_journal_id_ASTM PRBMDO
_cod_data_source_file boron0-1_201.cif
_cod_data_source_block B1Er2Fe10Mn4
_cod_original_cell_volume 901.0248
_cod_original_formula_sum 'B1 Er2 Fe10 Mn4'
_cod_database_code 1511105

loop_
_symmetry_equiv_pos_as_xyz
x,y,z
-y+1/2,x+1/2,z+1/2
-x,-y,z
y+1/2,-x+1/2,z+1/2
x+1/2,-y+1/2,-z+1/2
y,x,-z
-x+1/2,y+1/2,-z+1/2
-y,-x,-z
-x,-y,-z
y-1/2,-x-1/2,-z-1/2
x,y,-z
-y-1/2,x-1/2,-z-1/2
-x-1/2,y-1/2,z-1/2
-y,-x,z
x-1/2,-y-1/2,z-1/2
y,x,z

loop_
_atom_site_label
_atom_site_type_symbol
_atom_site_fract_x
_atom_site_fract_y
_atom_site_fract_z
_atom_site_occupancy
_atom_site_U_iso_or_equiv
Mn3 Mn 0.0969 0.0969 0.2054 0.286 0.0
Mn5 Mn 0.2278 0.5663 0.1287 0.286 0.0
Fe5 Fe 0.2278 0.5663 0.1287 0.714 0.0
Fe3 Fe 0.0969 0.0969 0.2054 0.714 0.0
Mn2 Mn 0 0 0.1125 0.286 0.0
Fe4 Fe 0.315 0.315 0.2474 0.714 0.0
Er1 Er 0.2701 0.2701 0 1 0.0
Fe6 Fe 0.0353 0.3592 0.1728 0.714 0.0
Fe1 Fe 0 0.5 0 0.714 0.0
Fe2 Fe 0 0 0.1125 0.714 0.0
Er2 Er 0.1443 0.8557 0 1 0.0
Mn6 Mn 0.0354 0.3592 0.1728 0.286 0.0
Mn1 Mn 0 0.5 0 0.286 0.0
Mn4 Mn 0.315 0.315 0.2474 0.286 0.0
B1 B 0.377 0.623 0 1 0.0
